data_1576801
loop_
_publ_author_name
'Royla, Philipp'
'Schwedtmann, Kai'
'Gomila, Rosa M.'
'Frontera, Antonio'
'Weigand, Jan J.'

_publ_section_title
;
 Chemoselectivity in the cationic Phospha-Wittig reaction: accessing
 phosphorus heterocycles, phosphaalkenes, and their annulated [4 + 2]
 dimers.
;
_journal_issue 9
_journal_name_full 'Chemical science'
_journal_page_first 4678
_journal_page_last 4687
_journal_paper_doi 10.1039/d5sc08693k
_journal_volume 17
_journal_year 2026
_chemical_formula_moiety 'C F3 O3 S, C24 H35 N3 O2 P'
_chemical_formula_sum 'C25 H35 F3 N3 O5 P S'
_chemical_formula_weight 577.59
_space_group_crystal_system orthorhombic
_space_group_IT_number 29
_space_group_name_Hall 'P 2c -2ac'
_space_group_name_H-M_alt 'P c a 21'
_atom_sites_solution_hydrogens geom
_atom_sites_solution_primary dual
_audit_creation_date 2021-03-11
_audit_creation_method
;
Olex2 1.3
(compiled 2019.09.11 svn.r3662 for OlexSys, GUI svn.r5938)
;
_audit_update_record
;
2025-12-20 deposited with the CCDC.	2025-12-26 downloaded from the CCDC.
;
_cell_angle_alpha 90
_cell_angle_beta 90
_cell_angle_gamma 90
_cell_formula_units_Z 4
_cell_length_a 21.5490(2)
_cell_length_b 8.46980(10)
_cell_length_c 15.24110(10)
_cell_measurement_reflns_used 16298
_cell_measurement_temperature 100.01(10)
_cell_measurement_theta_max 75.9730
_cell_measurement_theta_min 4.1080
_cell_volume 2781.74(5)
_computing_cell_refinement 'CrysAlisPro 1.171.38.43 (Rigaku OD, 2015)'
_computing_data_collection 'CrysAlisPro 1.171.38.43 (Rigaku OD, 2015)'
_computing_data_reduction 'CrysAlisPro 1.171.38.43 (Rigaku OD, 2015)'
_computing_molecular_graphics 'Olex2 1.3 (Dolomanov et al., 2009)'
_computing_publication_material 'Olex2 1.3 (Dolomanov et al., 2009)'
_computing_structure_refinement 'ShelXL 2018/3 (Sheldrick, 2015)'
_computing_structure_solution 'SHELXT 2018/2 (Sheldrick, 2018)'
_diffrn_ambient_environment N~2~
_diffrn_ambient_temperature 100.01(10)
_diffrn_detector 'CCD plate'
_diffrn_detector_area_resol_mean 10.5700
_diffrn_detector_type AtlasS2
_diffrn_measured_fraction_theta_full 1.000
_diffrn_measured_fraction_theta_max 0.995
_diffrn_measurement_details
;
List of Runs (angles in degrees, time in seconds):

  # Type    Start    End  Width  t~exp~   \w     \q     \k     \f   Frames
#--------------------------------------------------------------------------
  1  \w     20.00 115.00   0.50    1.50    --   42.50  38.00-120.00  190
  2  \w     73.00  98.00   0.50    1.50    --   42.50-125.00 -90.00   50
  3  \w    -11.00  56.00   0.50    1.50    --   42.50 -77.00 -90.00  134
  4  \w     32.00  95.00   0.50    1.50    --   42.50-125.00-120.00  126
  5  \w    -28.00  68.00   0.50    1.50    --   42.50 -57.00 -30.00  192
  6  \w     16.00 109.00   0.50    1.50    --   42.50  57.00 120.00  186
  7  \w     45.00 111.00   0.50    6.00    --  111.00 -45.00 120.00  132
  8  \w     40.00  85.00   0.50    6.00    --  111.00 -94.00  30.00   90
  9  \w     34.00 131.00   0.50    6.00    --  111.00 -15.00 -90.00  194
 10  \w     66.00 126.00   0.50    6.00    --  111.00  15.00-150.00  120
 11  \w     83.00 112.00   0.50    6.00    --  111.00-125.00 -90.00   58
 12  \w     54.00  81.00   0.50    6.00    --  111.00 -30.00  60.00   54
 13  \w    110.00 135.00   0.50    6.00    --  111.00 -30.00  60.00   50
 14  \w    139.00 167.00   0.50    6.00    --  111.00  45.00  60.00   56
 15  \w     38.00  91.00   0.50    6.00    --  111.00-114.00 -74.33  106
 16  \w     33.00 102.00   0.50    6.00    --  111.00 -94.00 -30.00  138
 17  \w     65.00 112.00   0.50    6.00    --  111.00-125.00 150.00   94
 18  \w     96.00 125.00   0.50    6.00    --  111.00 -45.00-120.00   58
 19  \w     49.00 137.00   0.50    6.00    --  111.00 -61.00  30.00  176
 20  \w     56.00  83.00   0.50    6.00    --  111.00 -45.00-120.00   54
 21  \w     93.00 178.00   0.50    6.00    --  111.00  45.00  90.00  170
 22  \w    134.00 159.00   0.50    6.00    --  111.00  15.00-150.00   50
 23  \w     36.00 107.00   0.50    6.00    --  111.00 -94.00  60.00  142
 24  \w     62.00 107.00   0.50    6.00    --  111.00 -94.00   0.00   90
 25  \w    113.00 140.00   0.50    6.00    --  111.00 125.00-120.00   54
 26  \w    105.00 177.00   0.50    6.00    --  111.00  77.00-150.00  144
 27  \w     83.00 138.00   0.50    6.00    --  111.00 -61.00 120.00  110
 28  \w     72.00 107.00   0.50    6.00    --  111.00 -94.00 150.00   70
 29  \w     82.00 107.00   0.50    6.00    --  111.00 -94.00 120.00   50
 30  \w     39.00 110.00   0.50    6.00    --  111.00-115.00 -49.90  142
;
_diffrn_measurement_device 'four-circle diffractometer'
_diffrn_measurement_device_type 'SuperNova, Dual, Cu at zero, AtlasS2'
_diffrn_measurement_method '\w scans'
_diffrn_orient_matrix_type 'CrysAlisPro convention (1999,Acta A55,543-557)'
_diffrn_orient_matrix_UB_11 -0.0696495000
_diffrn_orient_matrix_UB_12 -0.0234636000
_diffrn_orient_matrix_UB_13 0.0186660000
_diffrn_orient_matrix_UB_21 -0.0161425000
_diffrn_orient_matrix_UB_22 0.0946723000
_diffrn_orient_matrix_UB_23 -0.0832593000
_diffrn_orient_matrix_UB_31 0.0007540000
_diffrn_orient_matrix_UB_32 -0.1534857000
_diffrn_orient_matrix_UB_33 -0.0541934000
_diffrn_radiation_monochromator mirror
_diffrn_radiation_probe x-ray
_diffrn_radiation_type 'Cu K\a'
_diffrn_radiation_wavelength 1.54184
_diffrn_reflns_av_R_equivalents 0.0256
_diffrn_reflns_av_unetI/netI 0.0196
_diffrn_reflns_Laue_measured_fraction_full 1.000
_diffrn_reflns_Laue_measured_fraction_max 0.995
_diffrn_reflns_limit_h_max 26
_diffrn_reflns_limit_h_min -27
_diffrn_reflns_limit_k_max 7
_diffrn_reflns_limit_k_min -10
_diffrn_reflns_limit_l_max 18
_diffrn_reflns_limit_l_min -19
_diffrn_reflns_number 28113
_diffrn_reflns_point_group_measured_fraction_full 0.984
_diffrn_reflns_point_group_measured_fraction_max 0.974
_diffrn_reflns_theta_full 67.684
_diffrn_reflns_theta_max 76.835
_diffrn_reflns_theta_min 4.103
_diffrn_source 'micro-focus sealed X-ray tube'
_diffrn_source_type 'SuperNova (Cu) X-ray Source'
_exptl_absorpt_coefficient_mu 2.107
_exptl_absorpt_correction_T_max 0.872
_exptl_absorpt_correction_T_min 0.734
_exptl_absorpt_correction_type gaussian
_exptl_absorpt_process_details
;
CrysAlisPro 1.171.38.43 (Rigaku Oxford Diffraction, 2015)
Numerical absorption correction based on gaussian integration over
			a multifaceted crystal model
Empirical absorption correction using spherical harmonics,
 implemented in SCALE3 ABSPACK scaling algorithm.
;
_exptl_crystal_colour yellow
_exptl_crystal_colour_primary yellow
_exptl_crystal_density_diffrn 1.379
_exptl_crystal_description block
_exptl_crystal_F_000 1216
_exptl_crystal_size_max 0.222
_exptl_crystal_size_mid 0.133
_exptl_crystal_size_min 0.084
_refine_diff_density_max 0.499
_refine_diff_density_min -0.197
_refine_diff_density_rms 0.038
_refine_ls_abs_structure_details
;
 Flack x determined using 2590 quotients [(I+)-(I-)]/[(I+)+(I-)]
 (Parsons, Flack and Wagner, Acta Cryst. B69 (2013) 249-259).
;
_refine_ls_abs_structure_Flack -0.025(6)
_refine_ls_extinction_method none
_refine_ls_goodness_of_fit_ref 1.050
_refine_ls_hydrogen_treatment constr
_refine_ls_matrix_type full
_refine_ls_number_parameters 351
_refine_ls_number_reflns 5720
_refine_ls_number_restraints 1
_refine_ls_restrained_S_all 1.050
_refine_ls_R_factor_all 0.0279
_refine_ls_R_factor_gt 0.0275
_refine_ls_shift/su_max 0.001
_refine_ls_shift/su_mean 0.000
_refine_ls_structure_factor_coef Fsqd
_refine_ls_weighting_details 'w=1/[\s^2^(Fo^2^)+(0.0441P)^2^+0.6766P] where P=(Fo^2^+2Fc^2^)/3'
_refine_ls_weighting_scheme calc
_refine_ls_wR_factor_gt 0.0737
_refine_ls_wR_factor_ref 0.0741
_reflns_Friedel_coverage 0.883
_reflns_Friedel_fraction_full 0.966
_reflns_Friedel_fraction_max 0.951
_reflns_number_gt 5648
_reflns_number_total 5720
_reflns_threshold_expression 'I > 2\s(I)'
_cod_data_source_file d5sc08693k2.cif
_cod_data_source_block jjw1351
_cod_depositor_comments 'Adding full bibliography for 1576791--1576804.cif.'
_cod_database_code 1576801
_shelx_shelxl_version_number 2018/3
_chemical_oxdiff_formula C25H35F3N3O5PS
_shelx_space_group_comment
;
The symmetry employed for this shelxl refinement is uniquely defined
by the following loop, which should always be used as a source of
symmetry information in preference to the above space-group names.
They are only intended as comments.
;
_reflns_odcompleteness_completeness 99.97
_reflns_odcompleteness_iscentric 1
_reflns_odcompleteness_theta 74.33
_olex2_refinement_description
;
1. Fixed Uiso
 At 1.2 times of:
  All C(H) groups, All C(H,H) groups
 At 1.5 times of:
  All C(H,H,H) groups
2.a Ternary CH refined with riding coordinates:
 C6(H6), C9(H9), C16(H16)
2.b Secondary CH2 refined with riding coordinates:
 C12(H12A,H12B), C15(H15A,H15B)
2.c Aromatic/amide H refined with riding coordinates:
 C20(H20), C21(H21), C23(H23), C24(H24)
2.d Idealised Me refined as rotating group:
 C4(H4A,H4B,H4C), C5(H5A,H5B,H5C), C7(H7A,H7B,H7C), C8(H8A,H8B,H8C), C10(H10A,
 H10B,H10C), C11(H11A,H11B,H11C), C17(H17A,H17B,H17C), C18(H18A,H18B,H18C)
;
_olex2_submission_special_instructions 'No special instructions were received'
_oxdiff_exptl_absorpt_empirical_details
;
Empirical correction (ABSPACK) includes:
- Absorption correction using spherical harmonics
- Frame scaling
;
_oxdiff_exptl_absorpt_empirical_full_max 1.195
_oxdiff_exptl_absorpt_empirical_full_min 0.817

loop_
_space_group_symop_operation_xyz
'x, y, z'
'-x, -y, z+1/2'
'x+1/2, -y, z'
'-x+1/2, y, z+1/2'

loop_
_atom_site_label
_atom_site_type_symbol
_atom_site_fract_x
_atom_site_fract_y
_atom_site_fract_z
_atom_site_U_iso_or_equiv
_atom_site_adp_type
_atom_site_occupancy
_atom_site_site_symmetry_order
_atom_site_calc_flag
_atom_site_refinement_flags_posn
_atom_site_refinement_flags_adp
_atom_site_refinement_flags_occupancy
_atom_site_disorder_assembly
_atom_site_disorder_group
S1 S 0.52476(3) 0.75726(6) 0.35839(4) 0.02738(13) Uani 1 1 d . . . . .
F1 F 0.64217(7) 0.6748(2) 0.36312(15) 0.0499(4) Uani 1 1 d . . . . .
F2 F 0.57957(8) 0.49316(17) 0.40557(11) 0.0353(3) Uani 1 1 d . . . . .
F3 F 0.58901(13) 0.5489(3) 0.26762(12) 0.0653(7) Uani 1 1 d . . . . .
O3 O 0.53538(11) 0.8175(2) 0.44528(14) 0.0407(5) Uani 1 1 d . . . . .
O4 O 0.46992(10) 0.6650(3) 0.3476(2) 0.0573(7) Uani 1 1 d . . . . .
O5 O 0.53725(11) 0.8666(3) 0.28842(15) 0.0432(5) Uani 1 1 d . . . . .
C25 C 0.58643(13) 0.6112(3) 0.34824(16) 0.0314(5) Uani 1 1 d . . . . .
P1 P 0.60714(2) 0.11256(6) 0.61916(4) 0.01928(11) Uani 1 1 d . . . . .
O1 O 0.72152(9) 0.4178(2) 0.18144(13) 0.0335(4) Uani 1 1 d . . . . .
O2 O 0.65654(9) 0.2286(2) 0.15458(12) 0.0319(4) Uani 1 1 d . . . . .
N1 N 0.56702(8) 0.4434(2) 0.63448(12) 0.0207(4) Uani 1 1 d . . . . .
N2 N 0.50382(9) 0.2862(2) 0.56586(12) 0.0199(4) Uani 1 1 d . . . . .
N3 N 0.68811(9) 0.3078(2) 0.20546(13) 0.0263(4) Uani 1 1 d . . . . .
C1 C 0.55988(10) 0.2936(2) 0.60503(14) 0.0195(4) Uani 1 1 d . . . . .
C2 C 0.47465(10) 0.4308(3) 0.57260(15) 0.0231(4) Uani 1 1 d . . . . .
C3 C 0.51403(10) 0.5293(2) 0.61602(16) 0.0230(4) Uani 1 1 d . . . . .
C4 C 0.41151(12) 0.4696(3) 0.53773(19) 0.0341(6) Uani 1 1 d . . . . .
H4A H 0.413947 0.486301 0.475520 0.051 Uiso 1 1 calc R U . . .
H4B H 0.396407 0.563723 0.565596 0.051 Uiso 1 1 calc R U . . .
H4C H 0.383705 0.383735 0.549701 0.051 Uiso 1 1 calc R U . . .
C5 C 0.50329(12) 0.6974(3) 0.64196(19) 0.0308(5) Uani 1 1 d . . . . .
H5A H 0.465037 0.733785 0.616803 0.046 Uiso 1 1 calc R U . . .
H5B H 0.536908 0.761438 0.620999 0.046 Uiso 1 1 calc R U . . .
H5C H 0.501015 0.704722 0.704731 0.046 Uiso 1 1 calc R U . . .
C6 C 0.48007(10) 0.1445(3) 0.51796(16) 0.0227(4) Uani 1 1 d . . . . .
H6 H 0.512574 0.063864 0.521728 0.027 Uiso 1 1 calc R U . . .
C7 C 0.47178(12) 0.1818(3) 0.42137(16) 0.0292(5) Uani 1 1 d . . . . .
H7A H 0.436956 0.251236 0.414000 0.044 Uiso 1 1 calc R U . . .
H7B H 0.464549 0.085731 0.389536 0.044 Uiso 1 1 calc R U . . .
H7C H 0.508572 0.232009 0.399415 0.044 Uiso 1 1 calc R U . . .
C8 C 0.42268(12) 0.0753(3) 0.56190(18) 0.0324(5) Uani 1 1 d . . . . .
H8A H 0.430619 0.060821 0.623351 0.049 Uiso 1 1 calc R U . . .
H8B H 0.412949 -0.024684 0.535613 0.049 Uiso 1 1 calc R U . . .
H8C H 0.388317 0.146160 0.554404 0.049 Uiso 1 1 calc R U . . .
C9 C 0.62711(11) 0.5075(3) 0.66572(15) 0.0233(4) Uani 1 1 d . . . . .
H9 H 0.654670 0.416946 0.675004 0.028 Uiso 1 1 calc R U . . .
C10 C 0.65605(11) 0.6069(3) 0.59299(16) 0.0273(5) Uani 1 1 d . . . . .
H10A H 0.657500 0.546533 0.539732 0.041 Uiso 1 1 calc R U . . .
H10B H 0.697392 0.636811 0.609600 0.041 Uiso 1 1 calc R U . . .
H10C H 0.631485 0.700048 0.583879 0.041 Uiso 1 1 calc R U . . .
C11 C 0.62235(13) 0.5933(3) 0.75289(17) 0.0299(5) Uani 1 1 d . . . . .
H11A H 0.603618 0.694837 0.743950 0.045 Uiso 1 1 calc R U . . .
H11B H 0.663101 0.606700 0.777235 0.045 Uiso 1 1 calc R U . . .
H11C H 0.597337 0.532550 0.792605 0.045 Uiso 1 1 calc R U . . .
C12 C 0.63092(11) 0.1148(3) 0.73516(15) 0.0241(4) Uani 1 1 d . . . . .
H12A H 0.640811 0.222018 0.752565 0.029 Uiso 1 1 calc R U . . .
H12B H 0.596847 0.078154 0.771428 0.029 Uiso 1 1 calc R U . . .
C13 C 0.68715(10) 0.0097(3) 0.74973(15) 0.0228(4) Uani 1 1 d . . . . .
C14 C 0.72613(10) -0.0388(3) 0.68662(15) 0.0229(4) Uani 1 1 d . . . . .
C15 C 0.72377(10) 0.0114(3) 0.59162(15) 0.0226(4) Uani 1 1 d . . . . .
H15A H 0.707563 -0.075761 0.557269 0.027 Uiso 1 1 calc R U . . .
H15B H 0.765849 0.031091 0.571829 0.027 Uiso 1 1 calc R U . . .
C16 C 0.68429(10) 0.1594(3) 0.57204(14) 0.0206(4) Uani 1 1 d . . . . .
H16 H 0.701922 0.249482 0.603798 0.025 Uiso 1 1 calc R U . . .
C17 C 0.69415(11) -0.0363(3) 0.84511(16) 0.0272(5) Uani 1 1 d . . . . .
H17A H 0.664213 -0.116203 0.859441 0.041 Uiso 1 1 calc R U . . .
H17B H 0.687475 0.054619 0.881501 0.041 Uiso 1 1 calc R U . . .
H17C H 0.735208 -0.076620 0.854928 0.041 Uiso 1 1 calc R U . . .
C18 C 0.77949(11) -0.1512(3) 0.70436(18) 0.0294(5) Uani 1 1 d . . . . .
H18A H 0.785349 -0.218916 0.654526 0.044 Uiso 1 1 calc R U . . .
H18B H 0.770193 -0.214089 0.755092 0.044 Uiso 1 1 calc R U . . .
H18C H 0.816709 -0.091750 0.714691 0.044 Uiso 1 1 calc R U . . .
C19 C 0.68358(10) 0.1969(3) 0.47536(15) 0.0217(4) Uani 1 1 d . . . . .
C20 C 0.72484(11) 0.3100(3) 0.44344(16) 0.0243(4) Uani 1 1 d . . . . .
H20 H 0.751503 0.361336 0.482027 0.029 Uiso 1 1 calc R U . . .
C21 C 0.72656(10) 0.3469(3) 0.35490(17) 0.0257(4) Uani 1 1 d . . . . .
H21 H 0.753890 0.422719 0.333607 0.031 Uiso 1 1 calc R U . . .
C22 C 0.68656(10) 0.2679(3) 0.29885(15) 0.0227(4) Uani 1 1 d . . . . .
C23 C 0.64527(10) 0.1539(3) 0.32809(16) 0.0232(4) Uani 1 1 d . . . . .
H23 H 0.618831 0.102782 0.289129 0.028 Uiso 1 1 calc R U . . .
C24 C 0.64437(10) 0.1182(3) 0.41674(15) 0.0227(4) Uani 1 1 d . . . . .
H24 H 0.617414 0.040985 0.437517 0.027 Uiso 1 1 calc R U . . .

loop_
_atom_site_aniso_label
_atom_site_aniso_U_11
_atom_site_aniso_U_22
_atom_site_aniso_U_33
_atom_site_aniso_U_23
_atom_site_aniso_U_13
_atom_site_aniso_U_12
S1 0.0293(3) 0.0233(2) 0.0296(3) -0.0022(2) -0.0027(2) 0.0039(2)
F1 0.0293(8) 0.0608(11) 0.0597(11) 0.0206(10) 0.0093(8) 0.0025(7)
F2 0.0411(8) 0.0264(7) 0.0383(8) 0.0044(6) -0.0025(7) 0.0041(6)
F3 0.1037(18) 0.0641(13) 0.0280(9) -0.0127(8) -0.0040(10) 0.0454(13)
O3 0.0596(12) 0.0320(10) 0.0305(9) -0.0081(8) 0.0036(9) 0.0088(9)
O4 0.0347(10) 0.0445(12) 0.093(2) 0.0051(13) -0.0226(12) -0.0037(9)
O5 0.0591(13) 0.0360(10) 0.0345(10) 0.0074(8) 0.0001(10) 0.0123(9)
C25 0.0413(14) 0.0322(12) 0.0207(11) -0.0001(9) 0.0019(10) 0.0076(10)
P1 0.0189(2) 0.0178(2) 0.0211(2) -0.0001(2) 0.0004(2) 0.00006(17)
O1 0.0366(9) 0.0328(9) 0.0309(9) 0.0086(7) 0.0109(7) 0.0021(8)
O2 0.0361(9) 0.0366(9) 0.0231(8) 0.0012(7) -0.0026(7) 0.0064(7)
N1 0.0220(8) 0.0190(8) 0.0212(9) -0.0015(7) 0.0012(7) -0.0006(7)
N2 0.0209(8) 0.0187(8) 0.0201(8) -0.0025(7) 0.0006(7) 0.0015(7)
N3 0.0265(9) 0.0262(10) 0.0261(10) 0.0032(8) 0.0042(8) 0.0085(8)
C1 0.0204(9) 0.0195(9) 0.0184(9) -0.0006(7) 0.0011(8) 0.0008(7)
C2 0.0227(10) 0.0227(10) 0.0239(11) -0.0010(9) 0.0023(8) 0.0044(8)
C3 0.0251(10) 0.0206(10) 0.0233(10) -0.0031(9) 0.0030(9) 0.0025(8)
C4 0.0283(12) 0.0321(13) 0.0419(15) -0.0085(11) -0.0076(11) 0.0089(10)
C5 0.0300(12) 0.0224(11) 0.0399(13) -0.0060(10) 0.0020(10) 0.0033(9)
C6 0.0223(10) 0.0203(10) 0.0255(11) -0.0036(8) -0.0017(8) 0.0001(8)
C7 0.0331(12) 0.0293(12) 0.0252(12) -0.0048(9) -0.0035(9) 0.0005(9)
C8 0.0318(12) 0.0305(12) 0.0350(13) 0.0009(10) 0.0021(10) -0.0070(10)
C9 0.0237(10) 0.0215(10) 0.0248(11) -0.0015(8) -0.0025(8) -0.0025(8)
C10 0.0256(11) 0.0266(11) 0.0297(12) 0.0014(9) 0.0013(9) -0.0035(8)
C11 0.0366(13) 0.0267(11) 0.0264(12) -0.0051(9) -0.0023(10) -0.0053(9)
C12 0.0268(11) 0.0244(10) 0.0210(10) 0.0015(8) 0.0018(8) 0.0014(8)
C13 0.0228(10) 0.0216(10) 0.0241(11) 0.0029(9) -0.0036(8) -0.0038(8)
C14 0.0201(10) 0.0218(9) 0.0269(11) 0.0028(8) -0.0042(8) -0.0013(8)
C15 0.0225(10) 0.0213(10) 0.0240(11) 0.0005(8) 0.0003(8) 0.0013(8)
C16 0.0209(9) 0.0208(9) 0.0200(10) 0.0006(8) -0.0001(8) -0.0008(8)
C17 0.0281(10) 0.0295(11) 0.0241(11) 0.0049(9) -0.0043(9) -0.0049(9)
C18 0.0228(11) 0.0294(11) 0.0359(13) 0.0037(10) -0.0050(9) 0.0024(9)
C19 0.0230(10) 0.0199(10) 0.0223(11) -0.0006(8) 0.0015(8) 0.0047(8)
C20 0.0236(10) 0.0248(10) 0.0245(11) -0.0011(9) 0.0004(8) 0.0003(8)
C21 0.0247(10) 0.0232(10) 0.0291(11) 0.0024(9) 0.0057(9) 0.0004(8)
C22 0.0237(10) 0.0230(10) 0.0214(11) 0.0015(8) 0.0044(8) 0.0059(8)
C23 0.0214(10) 0.0240(10) 0.0241(10) -0.0016(8) 0.0011(8) 0.0020(8)
C24 0.0233(10) 0.0206(10) 0.0241(11) 0.0006(8) 0.0048(9) 0.0010(8)

loop_
_atom_type_symbol
_atom_type_description
_atom_type_scat_dispersion_real
_atom_type_scat_dispersion_imag
_atom_type_scat_source
C C 0.0181 0.0091 'International Tables Vol C Tables 4.2.6.8 and 6.1.1.4'
H H 0.0000 0.0000 'International Tables Vol C Tables 4.2.6.8 and 6.1.1.4'
F F 0.0727 0.0534 'International Tables Vol C Tables 4.2.6.8 and 6.1.1.4'
N N 0.0311 0.0180 'International Tables Vol C Tables 4.2.6.8 and 6.1.1.4'
O O 0.0492 0.0322 'International Tables Vol C Tables 4.2.6.8 and 6.1.1.4'
P P 0.2955 0.4335 'International Tables Vol C Tables 4.2.6.8 and 6.1.1.4'
S S 0.3331 0.5567 'International Tables Vol C Tables 4.2.6.8 and 6.1.1.4'

loop_
_exptl_crystal_face_index_h
_exptl_crystal_face_index_k
_exptl_crystal_face_index_l
_exptl_crystal_face_perp_dist
-1 -3 -8 0.0467
3 -4 7 0.1116
2 2 9 0.0576
-1 5 2 0.0786
-3 5 -2 0.0865
-3 4 -7 0.0879
-5 -5 -4 0.0638
-13 0 3 0.0349
-3 4 6 0.0756
4 5 5 0.0843
12 -1 -4 0.0371
4 1 5 0.0611
-3 0 5 0.0590

loop_
_geom_angle_atom_site_label_1
_geom_angle_atom_site_label_2
_geom_angle_atom_site_label_3
_geom_angle
_geom_angle_site_symmetry_1
_geom_angle_site_symmetry_3
_geom_angle_publ_flag
O3 S1 C25 101.72(12) . . ?
O4 S1 O3 115.67(17) . . ?
O4 S1 O5 114.97(16) . . ?
O4 S1 C25 102.85(14) . . ?
O5 S1 O3 115.14(13) . . ?
O5 S1 C25 103.74(13) . . ?
F1 C25 S1 111.58(18) . . ?
F1 C25 F2 106.9(2) . . ?
F1 C25 F3 106.1(2) . . ?
F2 C25 S1 111.83(18) . . ?
F2 C25 F3 108.1(2) . . ?
F3 C25 S1 112.08(18) . . ?
C1 P1 C16 105.70(10) . . ?
C12 P1 C1 104.84(10) . . ?
C12 P1 C16 96.91(10) . . ?
C1 N1 C3 109.37(18) . . ?
C1 N1 C9 123.28(18) . . ?
C3 N1 C9 126.42(18) . . ?
C1 N2 C2 109.47(18) . . ?
C1 N2 C6 124.07(18) . . ?
C2 N2 C6 126.35(19) . . ?
O1 N3 C22 118.5(2) . . ?
O2 N3 O1 123.2(2) . . ?
O2 N3 C22 118.3(2) . . ?
N1 C1 P1 132.37(16) . . ?
N2 C1 P1 120.32(16) . . ?
N2 C1 N1 107.00(18) . . ?
N2 C2 C4 125.6(2) . . ?
C3 C2 N2 107.22(19) . . ?
C3 C2 C4 127.2(2) . . ?
N1 C3 C5 125.1(2) . . ?
C2 C3 N1 106.92(18) . . ?
C2 C3 C5 128.0(2) . . ?
C2 C4 H4A 109.5 . . ?
C2 C4 H4B 109.5 . . ?
C2 C4 H4C 109.5 . . ?
H4A C4 H4B 109.5 . . ?
H4A C4 H4C 109.5 . . ?
H4B C4 H4C 109.5 . . ?
C3 C5 H5A 109.5 . . ?
C3 C5 H5B 109.5 . . ?
C3 C5 H5C 109.5 . . ?
H5A C5 H5B 109.5 . . ?
H5A C5 H5C 109.5 . . ?
H5B C5 H5C 109.5 . . ?
N2 C6 H6 106.6 . . ?
N2 C6 C7 110.32(19) . . ?
N2 C6 C8 111.84(19) . . ?
C7 C6 H6 106.6 . . ?
C7 C6 C8 114.3(2) . . ?
C8 C6 H6 106.6 . . ?
C6 C7 H7A 109.5 . . ?
C6 C7 H7B 109.5 . . ?
C6 C7 H7C 109.5 . . ?
H7A C7 H7B 109.5 . . ?
H7A C7 H7C 109.5 . . ?
H7B C7 H7C 109.5 . . ?
C6 C8 H8A 109.5 . . ?
C6 C8 H8B 109.5 . . ?
C6 C8 H8C 109.5 . . ?
H8A C8 H8B 109.5 . . ?
H8A C8 H8C 109.5 . . ?
H8B C8 H8C 109.5 . . ?
N1 C9 H9 106.8 . . ?
N1 C9 C10 109.02(18) . . ?
N1 C9 C11 113.42(19) . . ?
C10 C9 H9 106.8 . . ?
C11 C9 H9 106.8 . . ?
C11 C9 C10 113.52(19) . . ?
C9 C10 H10A 109.5 . . ?
C9 C10 H10B 109.5 . . ?
C9 C10 H10C 109.5 . . ?
H10A C10 H10B 109.5 . . ?
H10A C10 H10C 109.5 . . ?
H10B C10 H10C 109.5 . . ?
C9 C11 H11A 109.5 . . ?
C9 C11 H11B 109.5 . . ?
C9 C11 H11C 109.5 . . ?
H11A C11 H11B 109.5 . . ?
H11A C11 H11C 109.5 . . ?
H11B C11 H11C 109.5 . . ?
P1 C12 H12A 109.5 . . ?
P1 C12 H12B 109.5 . . ?
H12A C12 H12B 108.1 . . ?
C13 C12 P1 110.88(16) . . ?
C13 C12 H12A 109.5 . . ?
C13 C12 H12B 109.5 . . ?
C14 C13 C12 125.0(2) . . ?
C14 C13 C17 123.2(2) . . ?
C17 C13 C12 111.8(2) . . ?
C13 C14 C15 125.5(2) . . ?
C13 C14 C18 122.6(2) . . ?
C15 C14 C18 111.9(2) . . ?
C14 C15 H15A 108.4 . . ?
C14 C15 H15B 108.4 . . ?
C14 C15 C16 115.63(18) . . ?
H15A C15 H15B 107.4 . . ?
C16 C15 H15A 108.4 . . ?
C16 C15 H15B 108.4 . . ?
P1 C16 H16 108.8 . . ?
C15 C16 P1 104.20(14) . . ?
C15 C16 H16 108.8 . . ?
C19 C16 P1 114.50(15) . . ?
C19 C16 C15 111.44(18) . . ?
C19 C16 H16 108.8 . . ?
C13 C17 H17A 109.5 . . ?
C13 C17 H17B 109.5 . . ?
C13 C17 H17C 109.5 . . ?
H17A C17 H17B 109.5 . . ?
H17A C17 H17C 109.5 . . ?
H17B C17 H17C 109.5 . . ?
C14 C18 H18A 109.5 . . ?
C14 C18 H18B 109.5 . . ?
C14 C18 H18C 109.5 . . ?
H18A C18 H18B 109.5 . . ?
H18A C18 H18C 109.5 . . ?
H18B C18 H18C 109.5 . . ?
C20 C19 C16 118.6(2) . . ?
C20 C19 C24 119.3(2) . . ?
C24 C19 C16 122.0(2) . . ?
C19 C20 H20 119.6 . . ?
C21 C20 C19 120.8(2) . . ?
C21 C20 H20 119.6 . . ?
C20 C21 H21 120.8 . . ?
C20 C21 C22 118.4(2) . . ?
C22 C21 H21 120.8 . . ?
C21 C22 N3 118.3(2) . . ?
C21 C22 C23 122.5(2) . . ?
C23 C22 N3 119.2(2) . . ?
C22 C23 H23 120.8 . . ?
C24 C23 C22 118.4(2) . . ?
C24 C23 H23 120.8 . . ?
C19 C24 H24 119.7 . . ?
C23 C24 C19 120.7(2) . . ?
C23 C24 H24 119.7 . . ?

loop_
_geom_bond_atom_site_label_1
_geom_bond_atom_site_label_2
_geom_bond_distance
_geom_bond_site_symmetry_2
_geom_bond_publ_flag
S1 O3 1.438(2) . ?
S1 O4 1.426(2) . ?
S1 O5 1.438(2) . ?
S1 C25 1.822(3) . ?
F1 C25 1.336(3) . ?
F2 C25 1.336(3) . ?
F3 C25 1.338(3) . ?
P1 C1 1.853(2) . ?
P1 C12 1.841(2) . ?
P1 C16 1.854(2) . ?
O1 N3 1.233(3) . ?
O2 N3 1.231(3) . ?
N1 C1 1.354(3) . ?
N1 C3 1.383(3) . ?
N1 C9 1.483(3) . ?
N2 C1 1.349(3) . ?
N2 C2 1.381(3) . ?
N2 C6 1.495(3) . ?
N3 C22 1.463(3) . ?
C2 C3 1.362(3) . ?
C2 C4 1.497(3) . ?
C3 C5 1.495(3) . ?
C4 H4A 0.9600 . ?
C4 H4B 0.9600 . ?
C4 H4C 0.9600 . ?
C5 H5A 0.9600 . ?
C5 H5B 0.9600 . ?
C5 H5C 0.9600 . ?
C6 H6 0.9800 . ?
C6 C7 1.516(3) . ?
C6 C8 1.524(3) . ?
C7 H7A 0.9600 . ?
C7 H7B 0.9600 . ?
C7 H7C 0.9600 . ?
C8 H8A 0.9600 . ?
C8 H8B 0.9600 . ?
C8 H8C 0.9600 . ?
C9 H9 0.9800 . ?
C9 C10 1.526(3) . ?
C9 C11 1.518(3) . ?
C10 H10A 0.9600 . ?
C10 H10B 0.9600 . ?
C10 H10C 0.9600 . ?
C11 H11A 0.9600 . ?
C11 H11B 0.9600 . ?
C11 H11C 0.9600 . ?
C12 H12A 0.9700 . ?
C12 H12B 0.9700 . ?
C12 C13 1.519(3) . ?
C13 C14 1.342(3) . ?
C13 C17 1.513(3) . ?
C14 C15 1.510(3) . ?
C14 C18 1.517(3) . ?
C15 H15A 0.9700 . ?
C15 H15B 0.9700 . ?
C15 C16 1.544(3) . ?
C16 H16 0.9800 . ?
C16 C19 1.507(3) . ?
C17 H17A 0.9600 . ?
C17 H17B 0.9600 . ?
C17 H17C 0.9600 . ?
C18 H18A 0.9600 . ?
C18 H18B 0.9600 . ?
C18 H18C 0.9600 . ?
C19 C20 1.395(3) . ?
C19 C24 1.399(3) . ?
C20 H20 0.9300 . ?
C20 C21 1.386(3) . ?
C21 H21 0.9300 . ?
C21 C22 1.386(3) . ?
C22 C23 1.386(3) . ?
C23 H23 0.9300 . ?
C23 C24 1.385(3) . ?
C24 H24 0.9300 . ?

loop_
_geom_torsion_atom_site_label_1
_geom_torsion_atom_site_label_2
_geom_torsion_atom_site_label_3
_geom_torsion_atom_site_label_4
_geom_torsion
_geom_torsion_site_symmetry_1
_geom_torsion_site_symmetry_2
_geom_torsion_site_symmetry_3
_geom_torsion_site_symmetry_4
_geom_torsion_publ_flag
O3 S1 C25 F1 -55.4(2) . . . . ?
O3 S1 C25 F2 64.3(2) . . . . ?
O3 S1 C25 F3 -174.2(2) . . . . ?
O4 S1 C25 F1 -175.4(2) . . . . ?
O4 S1 C25 F2 -55.8(2) . . . . ?
O4 S1 C25 F3 65.7(3) . . . . ?
O5 S1 C25 F1 64.5(2) . . . . ?
O5 S1 C25 F2 -175.90(19) . . . . ?
O5 S1 C25 F3 -54.4(2) . . . . ?
P1 C12 C13 C14 19.3(3) . . . . ?
P1 C12 C13 C17 -160.11(15) . . . . ?
P1 C16 C19 C20 145.11(17) . . . . ?
P1 C16 C19 C24 -37.0(3) . . . . ?
O1 N3 C22 C21 -5.3(3) . . . . ?
O1 N3 C22 C23 174.4(2) . . . . ?
O2 N3 C22 C21 173.8(2) . . . . ?
O2 N3 C22 C23 -6.5(3) . . . . ?
N2 C2 C3 N1 0.5(3) . . . . ?
N2 C2 C3 C5 -178.1(2) . . . . ?
N3 C22 C23 C24 -179.82(19) . . . . ?
C1 P1 C12 C13 -159.92(15) . . . . ?
C1 P1 C16 C15 175.60(14) . . . . ?
C1 P1 C16 C19 -62.42(18) . . . . ?
C1 N1 C3 C2 -1.5(3) . . . . ?
C1 N1 C3 C5 177.2(2) . . . . ?
C1 N1 C9 C10 100.5(2) . . . . ?
C1 N1 C9 C11 -132.0(2) . . . . ?
C1 N2 C2 C3 0.7(3) . . . . ?
C1 N2 C2 C4 -179.6(2) . . . . ?
C1 N2 C6 C7 -115.2(2) . . . . ?
C1 N2 C6 C8 116.4(2) . . . . ?
C2 N2 C1 P1 172.74(16) . . . . ?
C2 N2 C1 N1 -1.6(2) . . . . ?
C2 N2 C6 C7 60.5(3) . . . . ?
C2 N2 C6 C8 -67.9(3) . . . . ?
C3 N1 C1 P1 -171.46(18) . . . . ?
C3 N1 C1 N2 1.9(2) . . . . ?
C3 N1 C9 C10 -67.2(3) . . . . ?
C3 N1 C9 C11 60.3(3) . . . . ?
C4 C2 C3 N1 -179.2(2) . . . . ?
C4 C2 C3 C5 2.2(4) . . . . ?
C6 N2 C1 P1 -10.9(3) . . . . ?
C6 N2 C1 N1 174.75(19) . . . . ?
C6 N2 C2 C3 -175.6(2) . . . . ?
C6 N2 C2 C4 4.2(4) . . . . ?
C9 N1 C1 P1 19.0(3) . . . . ?
C9 N1 C1 N2 -167.64(19) . . . . ?
C9 N1 C3 C2 167.6(2) . . . . ?
C9 N1 C3 C5 -13.7(4) . . . . ?
C12 P1 C1 N1 41.8(2) . . . . ?
C12 P1 C1 N2 -130.82(18) . . . . ?
C12 P1 C16 C15 68.02(15) . . . . ?
C12 P1 C16 C19 -170.00(16) . . . . ?
C12 C13 C14 C15 4.7(4) . . . . ?
C12 C13 C14 C18 -176.5(2) . . . . ?
C13 C14 C15 C16 15.9(3) . . . . ?
C14 C15 C16 P1 -54.5(2) . . . . ?
C14 C15 C16 C19 -178.46(19) . . . . ?
C15 C16 C19 C20 -96.9(2) . . . . ?
C15 C16 C19 C24 80.9(2) . . . . ?
C16 P1 C1 N1 -59.9(2) . . . . ?
C16 P1 C1 N2 127.42(18) . . . . ?
C16 P1 C12 C13 -51.62(17) . . . . ?
C16 C19 C20 C21 179.1(2) . . . . ?
C16 C19 C24 C23 -179.3(2) . . . . ?
C17 C13 C14 C15 -176.0(2) . . . . ?
C17 C13 C14 C18 2.9(3) . . . . ?
C18 C14 C15 C16 -163.01(18) . . . . ?
C19 C20 C21 C22 -0.4(3) . . . . ?
C20 C19 C24 C23 -1.4(3) . . . . ?
C20 C21 C22 N3 179.6(2) . . . . ?
C20 C21 C22 C23 -0.1(3) . . . . ?
C21 C22 C23 C24 -0.1(3) . . . . ?
C22 C23 C24 C19 0.9(3) . . . . ?
C24 C19 C20 C21 1.1(3) . . . . ?

loop_
_exptl_oxdiff_crystal_face_indexfrac_h
_exptl_oxdiff_crystal_face_indexfrac_k
_exptl_oxdiff_crystal_face_indexfrac_l
_exptl_oxdiff_crystal_face_x
_exptl_oxdiff_crystal_face_y
_exptl_oxdiff_crystal_face_z
-1.4827 -2.8440 -8.4026 0.0132 0.4543 0.8908
3.4617 -3.5838 7.0890 -0.0247 -0.9854 0.1685
2.0644 1.8965 9.1707 -0.0171 -0.6173 -0.7865
-1.3391 5.3463 2.1104 0.0072 0.3521 -0.9360
-2.5735 5.2809 -2.0638 0.0168 0.7133 -0.7006
-3.4583 3.6121 -7.0431 0.0247 0.9842 -0.1753
-4.9542 -4.5928 -4.1662 0.3751 -0.0080 0.9270
-13.2547 0.2299 3.1331 0.9763 -0.0251 -0.2151
-2.9139 4.3765 5.6236 0.2052 -0.0068 -0.9787
3.7488 4.6674 4.5124 -0.2864 0.0057 -0.9581
12.4858 -1.1176 -3.9792 -0.9177 0.0239 0.3966
4.0010 1.0000 4.9999 -0.2088 -0.3862 -0.4214
-2.9996 0.0000 5.0000 0.3022 -0.3679 -0.2732
